data_1546284
loop_
_publ_author_name
'Huang, Zhusheng'
'Yang, Xiuqin'
'Yang, Fulai'
'Lu, Tao'
'Zhou, Qingfa'

_publ_section_title
;
 Phosphine-Catalyzed Domino \b/\g-Additions of Benzofuranones with
 Allenoates: A Method for Unsymmetrical 3,3-Disubstituted Benzofuranones
;
_journal_name_full 'Organic Letters'
_journal_paper_doi 10.1021/acs.orglett.7b01482
_journal_year 2017
_chemical_formula_sum 'C30 H26 O6'
_chemical_formula_weight 482.51
_chemical_name_systematic
; 
 ? 
;
_space_group_IT_number 14
_symmetry_cell_setting monoclinic
_symmetry_space_group_name_Hall '-P 2yn'
_symmetry_space_group_name_H-M 'P 1 21/n 1'
_atom_sites_solution_hydrogens geom
_atom_sites_solution_primary direct
_atom_sites_solution_secondary difmap
_audit_creation_method SHELXL-97
_cell_angle_alpha 90.00
_cell_angle_beta 100.76(3)
_cell_angle_gamma 90.00
_cell_formula_units_Z 4
_cell_length_a 14.273(3)
_cell_length_b 7.3510(15)
_cell_length_c 24.745(5)
_cell_measurement_reflns_used 25
_cell_measurement_temperature 293(2)
_cell_measurement_theta_max 12
_cell_measurement_theta_min 9
_cell_volume 2550.6(9)
_computing_structure_refinement 'SHELXL-97 (Sheldrick, 1997)'
_computing_structure_solution 'SHELXS-97 (Sheldrick, 1990)'
_diffrn_ambient_temperature 293(2)
_diffrn_measured_fraction_theta_full 0.999
_diffrn_measured_fraction_theta_max 0.999
_diffrn_measurement_device_type 'Nonius CAD4'
_diffrn_measurement_method \w/2\q
_diffrn_radiation_monochromator graphite
_diffrn_radiation_source 'fine-focus sealed tube'
_diffrn_radiation_type MoK\a
_diffrn_radiation_wavelength 0.71073
_diffrn_reflns_av_R_equivalents 0.0836
_diffrn_reflns_av_sigmaI/netI 0.1170
_diffrn_reflns_limit_h_max 17
_diffrn_reflns_limit_h_min 0
_diffrn_reflns_limit_k_max 8
_diffrn_reflns_limit_k_min 0
_diffrn_reflns_limit_l_max 29
_diffrn_reflns_limit_l_min -29
_diffrn_reflns_number 4882
_diffrn_reflns_theta_full 25.38
_diffrn_reflns_theta_max 25.38
_diffrn_reflns_theta_min 1.54
_diffrn_standards_decay_% 1
_diffrn_standards_interval_count 200
_diffrn_standards_interval_time 2h
_diffrn_standards_number 3
_exptl_absorpt_coefficient_mu 0.087
_exptl_absorpt_correction_T_max 0.9913
_exptl_absorpt_correction_T_min 0.9828
_exptl_absorpt_correction_type psi-scan
_exptl_absorpt_process_details psi-scan
_exptl_crystal_colour colourless
_exptl_crystal_density_diffrn 1.257
_exptl_crystal_density_method 'not measured'
_exptl_crystal_description block
_exptl_crystal_F_000 1016
_exptl_crystal_size_max 0.20
_exptl_crystal_size_mid 0.10
_exptl_crystal_size_min 0.10
_refine_diff_density_max 0.188
_refine_diff_density_min -0.247
_refine_diff_density_rms 0.049
_refine_ls_extinction_method none
_refine_ls_goodness_of_fit_ref 1.039
_refine_ls_hydrogen_treatment constr
_refine_ls_matrix_type full
_refine_ls_number_parameters 325
_refine_ls_number_reflns 4684
_refine_ls_number_restraints 0
_refine_ls_restrained_S_all 1.039
_refine_ls_R_factor_all 0.1995
_refine_ls_R_factor_gt 0.0906
_refine_ls_shift/su_max 0.000
_refine_ls_shift/su_mean 0.000
_refine_ls_structure_factor_coef Fsqd
_refine_ls_weighting_details 'calc w=1/[\s^2^(Fo^2^)+(0.0700P)^2^+0.0000P] where P=(Fo^2^+2Fc^2^)/3'
_refine_ls_weighting_scheme calc
_refine_ls_wR_factor_gt 0.1793
_refine_ls_wR_factor_ref 0.2215
_reflns_number_gt 1965
_reflns_number_total 4684
_reflns_threshold_expression >2sigma(I)
_cod_data_source_file ol7b01482_si_002.cif
_cod_data_source_block b
_cod_depositor_comments
;
The following automatic conversions were performed:

'_symmetry_cell_setting' value 'Monoclinic' changed to 'monoclinic'
according to
/home/data/users/saulius/crontab/automatic-downloads/rss-feeds/ACS/lib/dictionaries/cif_core.dic
dictionary named 'cif_core.dic' version 2.4.2 from 2011-04-26.

Automatic conversion script
Id: cif_fix_values 4973 2017-02-22 13:04:09Z antanas 
;
_cod_original_sg_symbol_H-M P21/N
_cod_database_code 1546284

loop_
_symmetry_equiv_pos_as_xyz
'x, y, z'
'-x+1/2, y+1/2, -z+1/2'
'-x, -y, -z'
'x-1/2, -y-1/2, z-1/2'

loop_
_atom_site_label
_atom_site_type_symbol
_atom_site_fract_x
_atom_site_fract_y
_atom_site_fract_z
_atom_site_U_iso_or_equiv
_atom_site_adp_type
_atom_site_occupancy
_atom_site_symmetry_multiplicity
_atom_site_calc_flag
_atom_site_refinement_flags
O1 O 1.0658(2) -0.1937(5) 0.40972(15) 0.0713(12) Uani 1 1 d .
C1 C 1.1550(4) -0.4194(9) 0.5048(3) 0.0767(18) Uani 1 1 d .
H1A H 1.1658 -0.4791 0.4733 0.092 Uiso 1 1 calc R
O2 O 0.9311(2) -0.1777(5) 0.34798(15) 0.0711(12) Uani 1 1 d .
C2 C 1.2163(5) -0.4456(10) 0.5532(3) 0.089(2) Uani 1 1 d .
H2A H 1.2684 -0.5224 0.5545 0.106 Uiso 1 1 calc R
O3 O 1.1852(2) 0.3765(5) 0.30831(14) 0.0667(11) Uani 1 1 d .
C3 C 1.2023(5) -0.3614(11) 0.5995(3) 0.091(2) Uani 1 1 d .
H3A H 1.2449 -0.3796 0.6324 0.109 Uiso 1 1 calc R
O4 O 1.0316(2) 0.4537(5) 0.29842(13) 0.0602(10) Uani 1 1 d .
C4 C 1.1258(6) -0.2497(11) 0.5981(3) 0.097(2) Uani 1 1 d .
H4A H 1.1161 -0.1918 0.6300 0.116 Uiso 1 1 calc R
O5 O 0.9715(3) 0.7602(6) 0.15046(18) 0.0931(15) Uani 1 1 d .
C5 C 1.0619(5) -0.2222(9) 0.5488(3) 0.0844(19) Uani 1 1 d .
H5A H 1.0091 -0.1474 0.5478 0.101 Uiso 1 1 calc R
O6 O 0.9819(2) 0.5177(5) 0.09901(13) 0.0586(10) Uani 1 1 d .
C6 C 1.0777(4) -0.3070(8) 0.5013(2) 0.0594(14) Uani 1 1 d .
C7 C 1.0119(4) -0.2819(9) 0.4475(2) 0.0804(19) Uani 1 1 d .
H7A H 0.9878 -0.3988 0.4328 0.097 Uiso 1 1 calc R
H7B H 0.9581 -0.2067 0.4522 0.097 Uiso 1 1 calc R
C8 C 1.0145(4) -0.1511(7) 0.3596(2) 0.0556(14) Uani 1 1 d .
C9 C 1.0763(3) -0.0722(7) 0.3240(2) 0.0571(14) Uani 1 1 d .
H9A H 1.1415 -0.0609 0.3372 0.068 Uiso 1 1 calc R
C10 C 1.0401(3) -0.0182(7) 0.2742(2) 0.0492(13) Uani 1 1 d .
H10A H 0.9749 -0.0341 0.2624 0.059 Uiso 1 1 calc R
C11 C 1.0942(3) 0.0669(7) 0.23449(19) 0.0522(13) Uani 1 1 d .
H11A H 1.0778 0.0055 0.1993 0.063 Uiso 1 1 calc R
H11B H 1.1620 0.0507 0.2479 0.063 Uiso 1 1 calc R
C12 C 1.0725(3) 0.2704(7) 0.22646(18) 0.0454(12) Uani 1 1 d .
C13 C 1.1062(4) 0.3713(7) 0.28175(19) 0.0505(13) Uani 1 1 d .
C14 C 0.9495(3) 0.4174(7) 0.2591(2) 0.0507(13) Uani 1 1 d .
C15 C 0.8604(4) 0.4816(8) 0.2626(2) 0.0635(15) Uani 1 1 d .
H15A H 0.8506 0.5560 0.2915 0.076 Uiso 1 1 calc R
C16 C 0.7858(4) 0.4304(9) 0.2212(3) 0.0724(17) Uani 1 1 d .
H16A H 0.7244 0.4707 0.2222 0.087 Uiso 1 1 calc R
C17 C 0.8014(3) 0.3210(8) 0.1788(2) 0.0651(16) Uani 1 1 d .
H17A H 0.7504 0.2879 0.1514 0.078 Uiso 1 1 calc R
C18 C 0.8921(3) 0.2594(7) 0.1764(2) 0.0543(14) Uani 1 1 d .
H18A H 0.9025 0.1851 0.1476 0.065 Uiso 1 1 calc R
C19 C 0.9668(3) 0.3102(6) 0.21734(17) 0.0401(11) Uani 1 1 d .
C20 C 1.1196(3) 0.3579(7) 0.18262(19) 0.0482(13) Uani 1 1 d .
C21 C 1.1692(4) 0.2670(9) 0.1520(2) 0.0689(16) Uani 1 1 d .
H21A H 1.1770 0.1419 0.1565 0.083 Uiso 1 1 calc R
H21B H 1.1965 0.3275 0.1258 0.083 Uiso 1 1 calc R
C22 C 1.1046(3) 0.5628(8) 0.1756(2) 0.0588(15) Uani 1 1 d .
H22A H 1.1111 0.6162 0.2120 0.071 Uiso 1 1 calc R
H22B H 1.1558 0.6110 0.1590 0.071 Uiso 1 1 calc R
C23 C 1.0122(4) 0.6267(8) 0.1422(2) 0.0615(15) Uani 1 1 d .
C24 C 0.8921(4) 0.5652(8) 0.0652(2) 0.0662(16) Uani 1 1 d .
H24A H 0.8967 0.6844 0.0491 0.079 Uiso 1 1 calc R
H24B H 0.8431 0.5701 0.0876 0.079 Uiso 1 1 calc R
C25 C 0.8660(4) 0.4284(8) 0.02108(19) 0.0552(14) Uani 1 1 d .
C26 C 0.7774(4) 0.4423(8) -0.0131(2) 0.0678(16) Uani 1 1 d .
H26A H 0.7364 0.5356 -0.0072 0.081 Uiso 1 1 calc R
C27 C 0.7487(4) 0.3232(9) -0.0550(2) 0.0756(18) Uani 1 1 d .
H27A H 0.6890 0.3367 -0.0774 0.091 Uiso 1 1 calc R
C28 C 0.8069(4) 0.1839(9) -0.0645(2) 0.0732(18) Uani 1 1 d .
H28A H 0.7877 0.1030 -0.0933 0.088 Uiso 1 1 calc R
C29 C 0.8951(5) 0.1655(9) -0.0304(2) 0.0793(19) Uani 1 1 d .
H29A H 0.9349 0.0694 -0.0356 0.095 Uiso 1 1 calc R
C30 C 0.9239(4) 0.2897(8) 0.0112(2) 0.0696(17) Uani 1 1 d .
H30A H 0.9842 0.2784 0.0330 0.084 Uiso 1 1 calc R

loop_
_atom_site_aniso_label
_atom_site_aniso_U_11
_atom_site_aniso_U_22
_atom_site_aniso_U_33
_atom_site_aniso_U_23
_atom_site_aniso_U_13
_atom_site_aniso_U_12
O1 0.051(2) 0.091(3) 0.068(2) 0.024(2) 0.0033(19) -0.016(2)
C1 0.077(4) 0.078(5) 0.079(5) -0.006(4) 0.024(4) 0.000(4)
O2 0.045(2) 0.082(3) 0.082(3) 0.003(2) 0.002(2) -0.013(2)
C2 0.092(5) 0.096(5) 0.082(5) 0.018(5) 0.027(4) 0.009(4)
O3 0.047(2) 0.081(3) 0.062(2) -0.005(2) -0.0177(18) -0.010(2)
C3 0.096(5) 0.087(5) 0.085(6) 0.013(4) 0.004(4) -0.014(5)
O4 0.056(2) 0.068(3) 0.054(2) -0.0176(19) 0.0024(18) -0.003(2)
C4 0.141(7) 0.089(6) 0.067(5) -0.012(4) 0.034(5) -0.020(5)
O5 0.100(3) 0.066(3) 0.100(3) -0.022(3) -0.015(3) 0.017(3)
C5 0.103(5) 0.064(5) 0.090(5) 0.006(4) 0.029(4) 0.012(4)
O6 0.057(2) 0.062(3) 0.050(2) -0.0075(19) -0.0078(17) 0.0082(18)
C6 0.068(4) 0.056(4) 0.054(3) 0.011(3) 0.011(3) -0.009(3)
C7 0.073(4) 0.081(5) 0.088(5) 0.016(4) 0.015(4) -0.015(4)
C8 0.056(3) 0.048(3) 0.062(4) 0.003(3) 0.008(3) 0.000(3)
C9 0.044(3) 0.058(4) 0.066(4) 0.000(3) 0.001(3) -0.009(3)
C10 0.038(3) 0.044(3) 0.063(3) 0.006(3) 0.002(2) 0.004(2)
C11 0.049(3) 0.052(3) 0.053(3) -0.003(3) 0.004(2) 0.007(3)
C12 0.034(2) 0.056(3) 0.044(3) -0.010(2) 0.004(2) -0.001(2)
C13 0.055(3) 0.055(3) 0.039(3) 0.000(3) 0.003(3) -0.003(3)
C14 0.039(3) 0.056(4) 0.054(3) -0.003(3) 0.000(2) -0.004(2)
C15 0.057(3) 0.069(4) 0.067(4) -0.013(3) 0.018(3) -0.002(3)
C16 0.045(3) 0.082(5) 0.092(5) -0.002(4) 0.018(3) 0.010(3)
C17 0.037(3) 0.081(5) 0.073(4) 0.008(3) -0.003(3) -0.012(3)
C18 0.043(3) 0.069(4) 0.047(3) -0.005(3) -0.001(2) -0.012(3)
C19 0.043(3) 0.038(3) 0.038(3) -0.001(2) 0.003(2) -0.003(2)
C20 0.038(3) 0.056(4) 0.049(3) 0.004(3) 0.002(2) -0.006(2)
C21 0.062(3) 0.084(5) 0.065(4) 0.007(3) 0.025(3) 0.000(3)
C22 0.058(3) 0.065(4) 0.050(3) 0.009(3) 0.002(3) -0.012(3)
C23 0.067(4) 0.053(4) 0.061(4) 0.008(3) 0.004(3) 0.002(3)
C24 0.055(3) 0.069(4) 0.068(4) -0.003(3) -0.004(3) 0.015(3)
C25 0.059(3) 0.068(4) 0.038(3) 0.003(3) 0.007(3) -0.003(3)
C26 0.064(4) 0.066(4) 0.068(4) 0.004(3) -0.001(3) 0.002(3)
C27 0.064(4) 0.086(5) 0.066(4) 0.002(4) -0.016(3) -0.005(4)
C28 0.085(4) 0.084(5) 0.046(3) -0.002(3) 0.001(3) -0.017(4)
C29 0.094(5) 0.075(5) 0.067(4) -0.015(4) 0.011(4) 0.014(4)
C30 0.066(4) 0.073(4) 0.066(4) -0.012(3) 0.003(3) 0.012(3)

loop_
_atom_type_symbol
_atom_type_description
_atom_type_scat_dispersion_real
_atom_type_scat_dispersion_imag
_atom_type_scat_source
C C 0.0033 0.0016 'International Tables Vol C Tables 4.2.6.8 and 6.1.1.4'
H H 0.0000 0.0000 'International Tables Vol C Tables 4.2.6.8 and 6.1.1.4'
O O 0.0106 0.0060 'International Tables Vol C Tables 4.2.6.8 and 6.1.1.4'

loop_
_geom_angle_atom_site_label_1
_geom_angle_atom_site_label_2
_geom_angle_atom_site_label_3
_geom_angle
C8 O1 C7 115.3(4)
C2 C1 C6 121.3(6)
C2 C1 H1A 119.4
C6 C1 H1A 119.4
C3 C2 C1 120.7(7)
C3 C2 H2A 119.6
C1 C2 H2A 119.6
C2 C3 C4 120.0(7)
C2 C3 H3A 120.0
C4 C3 H3A 120.0
C13 O4 C14 107.8(4)
C3 C4 C5 120.0(7)
C3 C4 H4A 120.0
C5 C4 H4A 120.0
C6 C5 C4 119.6(6)
C6 C5 H5A 120.2
C4 C5 H5A 120.2
C23 O6 C24 116.1(4)
C1 C6 C5 118.4(6)
C1 C6 C7 119.8(6)
C5 C6 C7 121.8(6)
O1 C7 C6 107.8(4)
O1 C7 H7A 110.1
C6 C7 H7A 110.1
O1 C7 H7B 110.1
C6 C7 H7B 110.1
H7A C7 H7B 108.5
O2 C8 O1 122.0(5)
O2 C8 C9 127.1(5)
O1 C8 C9 110.9(4)
C10 C9 C8 120.5(5)
C10 C9 H9A 119.7
C8 C9 H9A 119.7
C9 C10 C11 125.9(5)
C9 C10 H10A 117.1
C11 C10 H10A 117.1
C10 C11 C12 112.1(4)
C10 C11 H11A 109.2
C12 C11 H11A 109.2
C10 C11 H11B 109.2
C12 C11 H11B 109.2
H11A C11 H11B 107.9
C19 C12 C20 111.9(4)
C19 C12 C11 112.4(4)
C20 C12 C11 113.5(4)
C19 C12 C13 100.1(4)
C20 C12 C13 108.7(4)
C11 C12 C13 109.3(4)
O3 C13 O4 122.2(5)
O3 C13 C12 127.2(5)
O4 C13 C12 110.5(4)
C19 C14 C15 123.4(5)
C19 C14 O4 113.0(4)
C15 C14 O4 123.6(5)
C14 C15 C16 116.9(5)
C14 C15 H15A 121.6
C16 C15 H15A 121.6
C17 C16 C15 120.9(5)
C17 C16 H16A 119.6
C15 C16 H16A 119.6
C16 C17 C18 120.7(5)
C16 C17 H17A 119.6
C18 C17 H17A 119.6
C19 C18 C17 118.7(5)
C19 C18 H18A 120.6
C17 C18 H18A 120.6
C14 C19 C18 119.4(4)
C14 C19 C12 108.5(4)
C18 C19 C12 132.1(4)
C21 C20 C12 123.6(5)
C21 C20 C22 121.1(5)
C12 C20 C22 115.2(4)
C20 C21 H21A 120.0
C20 C21 H21B 120.0
H21A C21 H21B 120.0
C23 C22 C20 117.6(4)
C23 C22 H22A 107.9
C20 C22 H22A 107.9
C23 C22 H22B 107.9
C20 C22 H22B 107.9
H22A C22 H22B 107.2
O5 C23 O6 122.6(5)
O5 C23 C22 125.4(6)
O6 C23 C22 111.9(5)
O6 C24 C25 109.8(4)
O6 C24 H24A 109.7
C25 C24 H24A 109.7
O6 C24 H24B 109.7
C25 C24 H24B 109.7
H24A C24 H24B 108.2
C30 C25 C26 117.4(5)
C30 C25 C24 124.3(5)
C26 C25 C24 118.4(5)
C27 C26 C25 121.8(6)
C27 C26 H26A 119.1
C25 C26 H26A 119.1
C26 C27 C28 120.5(6)
C26 C27 H27A 119.8
C28 C27 H27A 119.8
C27 C28 C29 118.7(6)
C27 C28 H28A 120.6
C29 C28 H28A 120.6
C30 C29 C28 120.0(6)
C30 C29 H29A 120.0
C28 C29 H29A 120.0
C25 C30 C29 121.5(6)
C25 C30 H30A 119.3
C29 C30 H30A 119.3

loop_
_geom_bond_atom_site_label_1
_geom_bond_atom_site_label_2
_geom_bond_distance
O1 C8 1.353(6)
O1 C7 1.467(6)
C1 C2 1.360(8)
C1 C6 1.368(7)
C1 H1A 0.9300
O2 C8 1.187(5)
C2 C3 1.350(9)
C2 H2A 0.9300
O3 C13 1.196(5)
C3 C4 1.361(9)
C3 H3A 0.9300
O4 C13 1.354(6)
O4 C14 1.402(5)
C4 C5 1.395(9)
C4 H4A 0.9300
O5 C23 1.178(6)
C5 C6 1.385(8)
C5 H5A 0.9300
O6 C23 1.342(6)
O6 C24 1.436(5)
C6 C7 1.491(7)
C7 H7A 0.9700
C7 H7B 0.9700
C8 C9 1.476(7)
C9 C10 1.307(6)
C9 H9A 0.9300
C10 C11 1.495(6)
C10 H10A 0.9300
C11 C12 1.533(7)
C11 H11A 0.9700
C11 H11B 0.9700
C12 C19 1.511(6)
C12 C20 1.522(6)
C12 C13 1.552(6)
C14 C19 1.358(6)
C14 C15 1.374(6)
C15 C16 1.384(7)
C15 H15A 0.9300
C16 C17 1.374(7)
C16 H16A 0.9300
C17 C18 1.383(7)
C17 H17A 0.9300
C18 C19 1.379(6)
C18 H18A 0.9300
C20 C21 1.312(6)
C20 C22 1.527(7)
C21 H21A 0.9300
C21 H21B 0.9300
C22 C23 1.495(7)
C22 H22A 0.9700
C22 H22B 0.9700
C24 C25 1.480(7)
C24 H24A 0.9700
C24 H24B 0.9700
C25 C30 1.363(7)
C25 C26 1.388(7)
C26 C27 1.360(7)
C26 H26A 0.9300
C27 C28 1.367(8)
C27 H27A 0.9300
C28 C29 1.385(7)
C28 H28A 0.9300
C29 C30 1.380(7)
C29 H29A 0.9300
C30 H30A 0.9300

loop_
_geom_torsion_atom_site_label_1
_geom_torsion_atom_site_label_2
_geom_torsion_atom_site_label_3
_geom_torsion_atom_site_label_4
_geom_torsion
C6 C1 C2 C3 0.2(10)
C1 C2 C3 C4 0.4(11)
C2 C3 C4 C5 -0.1(11)
C3 C4 C5 C6 -0.9(10)
C2 C1 C6 C5 -1.2(9)
C2 C1 C6 C7 -179.9(6)
C4 C5 C6 C1 1.5(9)
C4 C5 C6 C7 -179.8(6)
C8 O1 C7 C6 -176.2(5)
C1 C6 C7 O1 -64.3(7)
C5 C6 C7 O1 117.0(6)
C7 O1 C8 O2 2.6(8)
C7 O1 C8 C9 -177.0(4)
O2 C8 C9 C10 1.9(9)
O1 C8 C9 C10 -178.5(5)
C8 C9 C10 C11 178.8(5)
C9 C10 C11 C12 -108.1(6)
C10 C11 C12 C19 -46.7(5)
C10 C11 C12 C20 -175.0(4)
C10 C11 C12 C13 63.4(5)
C14 O4 C13 O3 -178.4(5)
C14 O4 C13 C12 0.0(5)
C19 C12 C13 O3 177.1(5)
C20 C12 C13 O3 -65.4(7)
C11 C12 C13 O3 59.0(7)
C19 C12 C13 O4 -1.1(5)
C20 C12 C13 O4 116.3(4)
C11 C12 C13 O4 -119.3(4)
C13 O4 C14 C19 1.3(6)
C13 O4 C14 C15 -179.4(5)
C19 C14 C15 C16 0.7(8)
O4 C14 C15 C16 -178.4(5)
C14 C15 C16 C17 -0.2(9)
C15 C16 C17 C18 -0.1(9)
C16 C17 C18 C19 -0.1(8)
C15 C14 C19 C18 -1.0(8)
O4 C14 C19 C18 178.3(4)
C15 C14 C19 C12 178.7(5)
O4 C14 C19 C12 -2.1(6)
C17 C18 C19 C14 0.6(7)
C17 C18 C19 C12 -178.9(5)
C20 C12 C19 C14 -113.2(5)
C11 C12 C19 C14 117.7(4)
C13 C12 C19 C14 1.8(5)
C20 C12 C19 C18 66.4(7)
C11 C12 C19 C18 -62.7(7)
C13 C12 C19 C18 -178.6(5)
C19 C12 C20 C21 -124.4(5)
C11 C12 C20 C21 4.1(6)
C13 C12 C20 C21 126.0(5)
C19 C12 C20 C22 54.9(5)
C11 C12 C20 C22 -176.6(4)
C13 C12 C20 C22 -54.7(5)
C21 C20 C22 C23 98.8(6)
C12 C20 C22 C23 -80.5(6)
C24 O6 C23 O5 -4.7(8)
C24 O6 C23 C22 178.3(4)
C20 C22 C23 O5 145.8(6)
C20 C22 C23 O6 -37.3(7)
C23 O6 C24 C25 -177.3(4)
O6 C24 C25 C30 -6.2(8)
O6 C24 C25 C26 174.6(5)
C30 C25 C26 C27 -0.1(8)
C24 C25 C26 C27 179.2(5)
C25 C26 C27 C28 0.5(9)
C26 C27 C28 C29 0.6(9)
C27 C28 C29 C30 -1.9(9)
C26 C25 C30 C29 -1.3(9)
C24 C25 C30 C29 179.5(6)
C28 C29 C30 C25 2.3(9)
